data_2230713
loop_
_publ_author_name
'Dong, Gui-Ying'
'Liu, Tong-Fei'
'He, Cui-Hong'
'Deng, Xiao-Chen'
'Shi, Xiao-Ge'

_publ_section_title
;
 Hexakis(1-benzyl-1<i>H</i>-imidazole-\k<i>N</i>^3^)manganese(II)
 bis(perchlorate)
;
_journal_coeditor_code HY2441
_journal_issue 7
_journal_name_full 'Acta Crystallographica Section E'
_journal_page_first m960
_journal_paper_doi 10.1107/S1600536811023531
_journal_volume 67
_journal_year 2011
_chemical_formula_iupac '[Mn (C10 H10 N2)6] (Cl O4)2'
_chemical_formula_moiety 'C60 H60 Mn N12 2+, 2(Cl O4 -)'
_chemical_formula_sum 'C60 H60 Cl2 Mn N12 O8'
_chemical_formula_weight 1203.04
_chemical_name_systematic
;
Hexakis(1-benzyl-1<i>H</i>-imidazole-\k<i>N</i>^3^)manganese(II)
bis(perchlorate)
;
_space_group_IT_number 2
_symmetry_cell_setting triclinic
_symmetry_space_group_name_Hall '-P 1'
_symmetry_space_group_name_H-M 'P -1'
_atom_sites_solution_hydrogens geom
_atom_sites_solution_primary direct
_atom_sites_solution_secondary difmap
_audit_creation_method SHELXL-97
_cell_angle_alpha 84.55(3)
_cell_angle_beta 79.56(3)
_cell_angle_gamma 75.87(3)
_cell_formula_units_Z 1
_cell_length_a 9.2832(19)
_cell_length_b 12.744(3)
_cell_length_c 13.317(3)
_cell_measurement_reflns_used 4812
_cell_measurement_temperature 295(2)
_cell_measurement_theta_max 22.39
_cell_measurement_theta_min 4.56
_cell_volume 1500.4(6)
_computing_cell_refinement 'SAINT (Bruker, 2007)'
_computing_data_collection 'SMART (Bruker, 2007)'
_computing_data_reduction 'SAINT (Bruker, 2007)'
_computing_molecular_graphics 'SHELXTL (Sheldrick, 2008)'
_computing_publication_material 'SHELXTL (Sheldrick, 2008)'
_computing_structure_refinement 'SHELXL97 (Sheldrick, 2008)'
_computing_structure_solution 'SHELXS97 (Sheldrick, 2008)'
_diffrn_ambient_temperature 295(2)
_diffrn_measured_fraction_theta_full 0.994
_diffrn_measured_fraction_theta_max 0.994
_diffrn_measurement_device_type 'Bruker APEX CCD'
_diffrn_measurement_method '\f and \w'
_diffrn_radiation_monochromator graphite
_diffrn_radiation_source 'fine-focus sealed tube'
_diffrn_radiation_type MoK\a
_diffrn_radiation_wavelength 0.71073
_diffrn_reflns_av_R_equivalents 0.0388
_diffrn_reflns_av_sigmaI/netI 0.0536
_diffrn_reflns_limit_h_max 11
_diffrn_reflns_limit_h_min -12
_diffrn_reflns_limit_k_max 16
_diffrn_reflns_limit_k_min -16
_diffrn_reflns_limit_l_max 17
_diffrn_reflns_limit_l_min -17
_diffrn_reflns_number 15862
_diffrn_reflns_theta_full 27.48
_diffrn_reflns_theta_max 27.48
_diffrn_reflns_theta_min 3.12
_exptl_absorpt_coefficient_mu 0.373
_exptl_absorpt_correction_T_max 0.8084
_exptl_absorpt_correction_T_min 0.7958
_exptl_absorpt_correction_type multi-scan
_exptl_absorpt_process_details '(SADABS; Sheldrick, 1996)'
_exptl_crystal_colour Yellow
_exptl_crystal_density_diffrn 1.331
_exptl_crystal_density_method 'not measured'
_exptl_crystal_description Block
_exptl_crystal_F_000 627
_exptl_crystal_size_max 0.28
_exptl_crystal_size_mid 0.27
_exptl_crystal_size_min 0.26
_refine_diff_density_max 0.344
_refine_diff_density_min -0.620
_refine_ls_extinction_method none
_refine_ls_goodness_of_fit_ref 0.835
_refine_ls_hydrogen_treatment constr
_refine_ls_matrix_type full
_refine_ls_number_parameters 376
_refine_ls_number_reflns 6832
_refine_ls_number_restraints 0
_refine_ls_restrained_S_all 0.835
_refine_ls_R_factor_all 0.0910
_refine_ls_R_factor_gt 0.0622
_refine_ls_shift/su_max 0.000
_refine_ls_shift/su_mean 0.000
_refine_ls_structure_factor_coef Fsqd
_refine_ls_weighting_details 'calc w=1/[\s^2^(Fo^2^)+(0.1228P)^2^+1.5062P] where P=(Fo^2^+2Fc^2^)/3'
_refine_ls_weighting_scheme calc
_refine_ls_wR_factor_gt 0.1600
_refine_ls_wR_factor_ref 0.1875
_reflns_number_gt 5066
_reflns_number_total 6832
_reflns_threshold_expression I>2\s(I)
_cod_data_source_file hy2441.cif
_cod_data_source_block I
_cod_database_code 2230713
_cod_database_fobs_code 2230713

loop_
_symmetry_equiv_pos_as_xyz
'x, y, z'
'-x, -y, -z'

loop_
_atom_site_type_symbol
_atom_site_label
_atom_site_fract_x
_atom_site_fract_y
_atom_site_fract_z
_atom_site_U_iso_or_equiv
_atom_site_adp_type
_atom_site_calc_flag
_atom_site_refinement_flags
_atom_site_occupancy
_atom_site_symmetry_multiplicity
_atom_site_disorder_assembly
_atom_site_disorder_group
Mn Mn1 1.0000 0.5000 0.0000 0.02471(16) Uani d S 1 2 . .
N N3 0.9796(3) 0.35883(19) -0.06887(19) 0.0422(6) Uani d . 1 1 . .
N N1 1.1493(3) 0.39905(19) 0.09564(18) 0.0412(5) Uani d . 1 1 . .
N N5 0.8035(3) 0.4910(2) 0.11543(19) 0.0455(6) Uani d . 1 1 . .
N N2 1.2826(3) 0.2585(2) 0.1725(2) 0.0477(6) Uani d . 1 1 . .
N N4 0.9231(3) 0.2058(2) -0.0898(2) 0.0540(7) Uani d . 1 1 . .
N N6 0.6644(3) 0.4632(2) 0.2627(2) 0.0558(7) Uani d . 1 1 . .
C C11 0.7996(4) 0.4368(3) 0.2039(2) 0.0530(8) Uani d . 1 1 . .
H H11A 0.8813 0.3859 0.2237 0.064 Uiso calc R 1 1 . .
C C1 1.1700(3) 0.2942(2) 0.1194(2) 0.0429(6) Uani d . 1 1 . .
H H1A 1.1128 0.2505 0.1014 0.051 Uiso calc R 1 1 . .
C C21 0.8943(4) 0.2915(2) -0.0328(2) 0.0470(7) Uani d . 1 1 . .
H H21A 0.8219 0.3022 0.0258 0.056 Uiso calc R 1 1 . .
C C5 1.2858(4) 0.1390(3) 0.3294(3) 0.0535(8) Uani d . 1 1 . .
C C4 1.3311(4) 0.1481(3) 0.2159(3) 0.0581(9) Uani d . 1 1 . .
H H4A 1.4399 0.1249 0.1992 0.070 Uiso calc R 1 1 . .
H H4B 1.2880 0.0997 0.1849 0.070 Uiso calc R 1 1 . .
C C2 1.2564(4) 0.4302(3) 0.1362(3) 0.0561(8) Uani d . 1 1 . .
H H2A 1.2699 0.5005 0.1320 0.067 Uiso calc R 1 1 . .
C C25 0.7194(5) 0.1279(3) -0.1260(3) 0.0606(9) Uani d . 1 1 . .
C C3 1.3391(4) 0.3448(3) 0.1830(3) 0.0605(9) Uani d . 1 1 . .
H H3A 1.4192 0.3448 0.2161 0.073 Uiso calc R 1 1 . .
C C22 1.0651(4) 0.3146(3) -0.1548(3) 0.0706(11) Uani d . 1 1 . .
H H22A 1.1367 0.3447 -0.1981 0.085 Uiso calc R 1 1 . .
C C15 0.6994(5) 0.4471(3) 0.4434(3) 0.0681(11) Uani d . 1 1 . .
C C14 0.6202(5) 0.4179(4) 0.3652(3) 0.0761(12) Uani d . 1 1 . .
H H14A 0.6417 0.3396 0.3635 0.091 Uiso calc R 1 1 . .
H H14B 0.5124 0.4437 0.3856 0.091 Uiso calc R 1 1 . .
C C12 0.6625(4) 0.5563(3) 0.1181(3) 0.0623(9) Uani d . 1 1 . .
H H12A 0.6305 0.6048 0.0654 0.075 Uiso calc R 1 1 . .
C C23 1.0310(5) 0.2205(4) -0.1686(4) 0.0799(14) Uani d . 1 1 . .
H H23A 1.0736 0.1748 -0.2219 0.096 Uiso calc R 1 1 . .
C C13 0.5767(4) 0.5398(4) 0.2083(3) 0.0712(11) Uani d . 1 1 . .
H H13A 0.4766 0.5743 0.2293 0.085 Uiso calc R 1 1 . .
C C17 0.7849(6) 0.5760(6) 0.5238(5) 0.1018(18) Uani d . 1 1 . .
H H17A 0.7962 0.6461 0.5272 0.122 Uiso calc R 1 1 . .
C C24 0.8506(5) 0.1142(3) -0.0708(3) 0.0695(11) Uani d . 1 1 . .
H H24A 0.8163 0.1052 0.0020 0.083 Uiso calc R 1 1 . .
H H24B 0.9245 0.0487 -0.0919 0.083 Uiso calc R 1 1 . .
C C20 0.7495(7) 0.3705(5) 0.5150(4) 0.1027(17) Uani d . 1 1 . .
H H20A 0.7380 0.3004 0.5128 0.123 Uiso calc R 1 1 . .
C C27 0.6155(7) 0.1387(5) -0.2792(4) 0.0995(17) Uani d . 1 1 . .
H H27A 0.6293 0.1409 -0.3502 0.119 Uiso calc R 1 1 . .
C C29 0.4569(6) 0.1404(5) -0.1228(6) 0.115(2) Uani d . 1 1 . .
H H29A 0.3617 0.1422 -0.0851 0.138 Uiso calc R 1 1 . .
C C26 0.7371(6) 0.1290(4) -0.2298(4) 0.0850(13) Uani d . 1 1 . .
H H26A 0.8328 0.1233 -0.2681 0.102 Uiso calc R 1 1 . .
C C10 1.1399(5) 0.1396(4) 0.3710(4) 0.0858(13) Uani d . 1 1 . .
H H10A 1.0682 0.1489 0.3284 0.103 Uiso calc R 1 1 . .
C C6 1.3894(5) 0.1264(4) 0.3928(3) 0.0857(14) Uani d . 1 1 . .
H H6A 1.4888 0.1274 0.3660 0.103 Uiso calc R 1 1 . .
C C18 0.8349(7) 0.4956(8) 0.5945(5) 0.121(2) Uani d . 1 1 . .
H H18A 0.8817 0.5106 0.6457 0.145 Uiso calc R 1 1 . .
C C28 0.4775(7) 0.1447(4) -0.2246(6) 0.0987(17) Uani d . 1 1 . .
H H28A 0.3957 0.1520 -0.2581 0.118 Uiso calc R 1 1 . .
C C9 1.0982(9) 0.1267(5) 0.4738(5) 0.124(2) Uani d . 1 1 . .
H H9A 0.9982 0.1284 0.5013 0.149 Uiso calc R 1 1 . .
C C7 1.3462(9) 0.1120(6) 0.4965(4) 0.134(3) Uani d . 1 1 . .
H H7A 1.4173 0.1026 0.5397 0.161 Uiso calc R 1 1 . .
C C16 0.7176(5) 0.5507(4) 0.4475(3) 0.0757(12) Uani d . 1 1 . .
H H16A 0.6844 0.6040 0.3988 0.091 Uiso calc R 1 1 . .
C C30 0.5782(6) 0.1331(4) -0.0734(4) 0.0963(16) Uani d . 1 1 . .
H H30A 0.5628 0.1318 -0.0024 0.116 Uiso calc R 1 1 . .
C C8 1.2031(11) 0.1114(5) 0.5363(5) 0.139(3) Uani d . 1 1 . .
H H8A 1.1756 0.1006 0.6065 0.167 Uiso calc R 1 1 . .
C C19 0.8155(9) 0.3944(8) 0.5892(6) 0.132(3) Uani d . 1 1 . .
H H19A 0.8484 0.3405 0.6376 0.159 Uiso calc R 1 1 . .
Cl Cl1 0.79576(10) 0.12692(7) 0.22679(7) 0.0580(2) Uani d . 1 1 . .
O O1 0.9416(3) 0.1287(3) 0.1713(2) 0.0833(9) Uani d . 1 1 . .
O O3 0.6900(3) 0.2104(3) 0.1833(3) 0.0930(10) Uani d . 1 1 . .
O O4 0.7860(4) 0.1465(3) 0.3315(3) 0.1030(11) Uani d . 1 1 . .
O O2 0.7630(4) 0.0272(3) 0.2180(3) 0.1076(12) Uani d . 1 1 . .

loop_
_atom_site_aniso_label
_atom_site_aniso_U_11
_atom_site_aniso_U_22
_atom_site_aniso_U_33
_atom_site_aniso_U_12
_atom_site_aniso_U_13
_atom_site_aniso_U_23
Mn1 0.0268(3) 0.0249(3) 0.0220(3) -0.00701(19) -0.00161(19) -0.00076(18)
N3 0.0437(13) 0.0387(13) 0.0442(13) -0.0072(10) -0.0073(11) -0.0077(10)
N1 0.0440(13) 0.0419(13) 0.0386(12) -0.0113(10) -0.0092(10) 0.0017(10)
N5 0.0448(14) 0.0474(14) 0.0433(14) -0.0153(11) 0.0038(11) -0.0063(11)
N2 0.0529(15) 0.0432(14) 0.0461(14) -0.0068(11) -0.0154(12) 0.0042(11)
N4 0.0567(16) 0.0424(14) 0.0689(18) -0.0108(12) -0.0206(14) -0.0142(13)
N6 0.0570(17) 0.0605(17) 0.0476(15) -0.0247(14) 0.0190(13) -0.0155(13)
C11 0.0571(19) 0.0523(18) 0.0439(17) -0.0162(15) 0.0123(15) -0.0041(14)
C1 0.0465(16) 0.0396(15) 0.0440(16) -0.0131(12) -0.0094(13) 0.0019(12)
C21 0.0607(19) 0.0396(15) 0.0444(16) -0.0158(14) -0.0116(14) -0.0047(13)
C5 0.061(2) 0.0446(17) 0.0525(19) -0.0051(15) -0.0179(16) 0.0088(14)
C4 0.073(2) 0.0418(17) 0.0540(19) -0.0006(16) -0.0169(17) 0.0063(14)
C2 0.068(2) 0.0441(17) 0.064(2) -0.0168(15) -0.0312(18) 0.0044(15)
C25 0.072(2) 0.0407(17) 0.078(3) -0.0212(16) -0.020(2) -0.0092(17)
C3 0.067(2) 0.0539(19) 0.070(2) -0.0156(17) -0.0364(19) 0.0025(17)
C22 0.058(2) 0.085(3) 0.074(2) -0.030(2) 0.0125(19) -0.042(2)
C15 0.070(2) 0.072(2) 0.051(2) -0.017(2) 0.0224(18) -0.0111(18)
C14 0.090(3) 0.083(3) 0.053(2) -0.042(2) 0.031(2) -0.015(2)
C12 0.0468(19) 0.075(2) 0.059(2) -0.0089(17) -0.0002(16) -0.0042(18)
C23 0.061(2) 0.091(3) 0.094(3) -0.027(2) 0.013(2) -0.062(3)
C13 0.0459(19) 0.088(3) 0.071(3) -0.0093(19) 0.0129(18) -0.022(2)
C17 0.083(3) 0.130(5) 0.096(4) -0.038(3) 0.016(3) -0.046(4)
C24 0.090(3) 0.0420(18) 0.089(3) -0.0231(18) -0.038(2) -0.0039(18)
C20 0.113(4) 0.096(4) 0.080(3) -0.004(3) 0.000(3) 0.007(3)
C27 0.128(5) 0.104(4) 0.093(4) -0.057(4) -0.052(3) 0.007(3)
C29 0.064(3) 0.133(5) 0.147(6) -0.014(3) -0.009(4) -0.039(4)
C26 0.085(3) 0.103(4) 0.085(3) -0.049(3) -0.026(3) 0.006(3)
C10 0.072(3) 0.092(3) 0.092(3) -0.025(2) -0.005(2) 0.004(3)
C6 0.074(3) 0.105(4) 0.067(3) 0.010(2) -0.030(2) 0.000(2)
C18 0.073(3) 0.204(8) 0.075(4) -0.011(5) -0.002(3) -0.034(5)
C28 0.081(3) 0.076(3) 0.151(6) -0.018(3) -0.052(4) -0.009(3)
C9 0.129(5) 0.105(4) 0.109(5) -0.022(4) 0.041(4) 0.014(4)
C7 0.149(6) 0.156(6) 0.066(3) 0.046(5) -0.051(4) -0.006(3)
C16 0.085(3) 0.076(3) 0.064(2) -0.027(2) 0.010(2) -0.016(2)
C30 0.086(3) 0.105(4) 0.098(4) -0.018(3) -0.006(3) -0.038(3)
C8 0.188(8) 0.111(5) 0.061(3) 0.034(5) 0.017(4) 0.028(3)
C19 0.126(6) 0.150(7) 0.096(5) 0.005(5) -0.015(4) 0.009(5)
Cl1 0.0584(5) 0.0493(5) 0.0669(5) -0.0173(4) -0.0080(4) 0.0016(4)
O1 0.0582(16) 0.100(2) 0.091(2) -0.0260(16) -0.0023(15) 0.0013(18)
O3 0.0729(19) 0.084(2) 0.107(2) 0.0009(16) -0.0150(18) 0.0226(18)
O4 0.105(3) 0.133(3) 0.073(2) -0.028(2) -0.0112(19) -0.020(2)
O2 0.127(3) 0.0634(19) 0.142(3) -0.047(2) -0.009(3) -0.010(2)

loop_
_atom_type_symbol
_atom_type_description
_atom_type_scat_dispersion_real
_atom_type_scat_dispersion_imag
_atom_type_scat_source
C C 0.0033 0.0016 'International Tables Vol C Tables 4.2.6.8 and 6.1.1.4'
H H 0.0000 0.0000 'International Tables Vol C Tables 4.2.6.8 and 6.1.1.4'
N N 0.0061 0.0033 'International Tables Vol C Tables 4.2.6.8 and 6.1.1.4'
Mn Mn 0.3368 0.7283 'International Tables Vol C Tables 4.2.6.8 and 6.1.1.4'
O O 0.0106 0.0060 'International Tables Vol C Tables 4.2.6.8 and 6.1.1.4'
Cl Cl 0.1484 0.1585 'International Tables Vol C Tables 4.2.6.8 and 6.1.1.4'

loop_
_geom_angle_atom_site_label_1
_geom_angle_atom_site_label_2
_geom_angle_atom_site_label_3
_geom_angle_site_symmetry_1
_geom_angle_site_symmetry_3
_geom_angle
_geom_angle_publ_flag
N1 Mn1 N1 . 2_765 180.0000(10) ?
N1 Mn1 N3 . 2_765 89.45(9) ?
N1 Mn1 N3 2_765 2_765 90.55(9) ?
N1 Mn1 N3 . . 90.55(9) ?
N1 Mn1 N3 2_765 . 89.45(9) ?
N3 Mn1 N3 2_765 . 180.00(12) ?
N1 Mn1 N5 . . 91.52(10) ?
N1 Mn1 N5 2_765 . 88.48(10) ?
N3 Mn1 N5 2_765 . 89.34(10) ?
N3 Mn1 N5 . . 90.66(10) ?
N1 Mn1 N5 . 2_765 88.48(10) ?
N1 Mn1 N5 2_765 2_765 91.52(10) ?
N3 Mn1 N5 2_765 2_765 90.66(10) ?
N3 Mn1 N5 . 2_765 89.34(10) ?
N5 Mn1 N5 . 2_765 180.00(14) ?
C21 N3 C22 . . 104.8(3) ?
C21 N3 Mn1 . . 128.3(2) ?
C22 N3 Mn1 . . 126.6(2) ?
C1 N1 C2 . . 104.6(3) ?
C1 N1 Mn1 . . 129.2(2) ?
C2 N1 Mn1 . . 125.8(2) ?
C11 N5 C12 . . 105.0(3) ?
C11 N5 Mn1 . . 127.9(2) ?
C12 N5 Mn1 . . 126.2(2) ?
C1 N2 C3 . . 107.1(3) ?
C1 N2 C4 . . 126.4(3) ?
C3 N2 C4 . . 126.4(3) ?
C21 N4 C23 . . 106.5(3) ?
C21 N4 C24 . . 126.7(3) ?
C23 N4 C24 . . 126.8(3) ?
C11 N6 C13 . . 106.5(3) ?
C11 N6 C14 . . 126.6(4) ?
C13 N6 C14 . . 126.8(3) ?
N5 C11 N6 . . 112.1(3) ?
N5 C11 H11A . . 124.0 ?
N6 C11 H11A . . 124.0 ?
N1 C1 N2 . . 111.8(3) ?
N1 C1 H1A . . 124.1 ?
N2 C1 H1A . . 124.1 ?
N3 C21 N4 . . 112.2(3) ?
N3 C21 H21A . . 123.9 ?
N4 C21 H21A . . 123.9 ?
C6 C5 C10 . . 118.9(4) ?
C6 C5 C4 . . 120.9(4) ?
C10 C5 C4 . . 120.2(4) ?
N2 C4 C5 . . 112.9(3) ?
N2 C4 H4A . . 109.0 ?
C5 C4 H4A . . 109.0 ?
N2 C4 H4B . . 109.0 ?
C5 C4 H4B . . 109.0 ?
H4A C4 H4B . . 107.8 ?
C3 C2 N1 . . 110.3(3) ?
C3 C2 H2A . . 124.9 ?
N1 C2 H2A . . 124.9 ?
C30 C25 C26 . . 117.2(4) ?
C30 C25 C24 . . 120.8(4) ?
C26 C25 C24 . . 121.9(4) ?
C2 C3 N2 . . 106.3(3) ?
C2 C3 H3A . . 126.9 ?
N2 C3 H3A . . 126.9 ?
C23 C22 N3 . . 110.0(3) ?
C23 C22 H22A . . 125.0 ?
N3 C22 H22A . . 125.0 ?
C20 C15 C16 . . 118.7(5) ?
C20 C15 C14 . . 119.2(5) ?
C16 C15 C14 . . 122.1(4) ?
N6 C14 C15 . . 113.1(3) ?
N6 C14 H14A . . 109.0 ?
C15 C14 H14A . . 109.0 ?
N6 C14 H14B . . 109.0 ?
C15 C14 H14B . . 109.0 ?
H14A C14 H14B . . 107.8 ?
C13 C12 N5 . . 109.7(4) ?
C13 C12 H12A . . 125.2 ?
N5 C12 H12A . . 125.2 ?
N4 C23 C22 . . 106.5(3) ?
N4 C23 H23A . . 126.8 ?
C22 C23 H23A . . 126.8 ?
C12 C13 N6 . . 106.7(3) ?
C12 C13 H13A . . 126.6 ?
N6 C13 H13A . . 126.6 ?
C18 C17 C16 . . 118.8(6) ?
C18 C17 H17A . . 120.6 ?
C16 C17 H17A . . 120.6 ?
N4 C24 C25 . . 113.3(3) ?
N4 C24 H24A . . 108.9 ?
C25 C24 H24A . . 108.9 ?
N4 C24 H24B . . 108.9 ?
C25 C24 H24B . . 108.9 ?
H24A C24 H24B . . 107.7 ?
C19 C20 C15 . . 121.2(7) ?
C19 C20 H20A . . 119.4 ?
C15 C20 H20A . . 119.4 ?
C28 C27 C26 . . 119.9(5) ?
C28 C27 H27A . . 120.0 ?
C26 C27 H27A . . 120.0 ?
C28 C29 C30 . . 119.5(6) ?
C28 C29 H29A . . 120.3 ?
C30 C29 H29A . . 120.3 ?
C25 C26 C27 . . 121.1(5) ?
C25 C26 H26A . . 119.4 ?
C27 C26 H26A . . 119.4 ?
C9 C10 C5 . . 120.9(6) ?
C9 C10 H10A . . 119.5 ?
C5 C10 H10A . . 119.5 ?
C5 C6 C7 . . 119.7(5) ?
C5 C6 H6A . . 120.2 ?
C7 C6 H6A . . 120.2 ?
C19 C18 C17 . . 119.8(7) ?
C19 C18 H18A . . 120.1 ?
C17 C18 H18A . . 120.1 ?
C29 C28 C27 . . 120.5(5) ?
C29 C28 H28A . . 119.8 ?
C27 C28 H28A . . 119.8 ?
C10 C9 C8 . . 119.8(6) ?
C10 C9 H9A . . 120.1 ?
C8 C9 H9A . . 120.1 ?
C8 C7 C6 . . 120.8(6) ?
C8 C7 H7A . . 119.6 ?
C6 C7 H7A . . 119.6 ?
C15 C16 C17 . . 120.5(5) ?
C15 C16 H16A . . 119.8 ?
C17 C16 H16A . . 119.8 ?
C25 C30 C29 . . 121.8(5) ?
C25 C30 H30A . . 119.1 ?
C29 C30 H30A . . 119.1 ?
C7 C8 C9 . . 119.9(5) ?
C7 C8 H8A . . 120.1 ?
C9 C8 H8A . . 120.1 ?
C20 C19 C18 . . 121.1(7) ?
C20 C19 H19A . . 119.5 ?
C18 C19 H19A . . 119.5 ?
O2 Cl1 O3 . . 109.1(2) ?
O2 Cl1 O4 . . 110.3(2) ?
O3 Cl1 O4 . . 108.7(2) ?
O2 Cl1 O1 . . 109.8(2) ?
O3 Cl1 O1 . . 107.8(2) ?
O4 Cl1 O1 . . 111.0(2) ?

loop_
_geom_bond_atom_site_label_1
_geom_bond_atom_site_label_2
_geom_bond_site_symmetry_2
_geom_bond_distance
_geom_bond_publ_flag
Mn1 N1 . 2.158(2) y
Mn1 N3 . 2.158(2) y
Mn1 N5 . 2.181(2) y
N3 C21 . 1.307(4) ?
N3 C22 . 1.353(4) ?
N1 C1 . 1.319(4) ?
N1 C2 . 1.366(4) ?
N5 C11 . 1.307(4) ?
N5 C12 . 1.366(4) ?
N2 C1 . 1.332(4) ?
N2 C3 . 1.358(4) ?
N2 C4 . 1.465(4) ?
N4 C21 . 1.336(4) ?
N4 C23 . 1.346(5) ?
N4 C24 . 1.464(4) ?
N6 C11 . 1.338(4) ?
N6 C13 . 1.353(5) ?
N6 C14 . 1.458(4) ?
C11 H11A . 0.9300 ?
C1 H1A . 0.9300 ?
C21 H21A . 0.9300 ?
C5 C6 . 1.362(5) ?
C5 C10 . 1.366(6) ?
C5 C4 . 1.495(5) ?
C4 H4A . 0.9700 ?
C4 H4B . 0.9700 ?
C2 C3 . 1.341(5) ?
C2 H2A . 0.9300 ?
C25 C30 . 1.358(6) ?
C25 C26 . 1.361(6) ?
C25 C24 . 1.501(5) ?
C3 H3A . 0.9300 ?
C22 C23 . 1.349(5) ?
C22 H22A . 0.9300 ?
C15 C20 . 1.356(7) ?
C15 C16 . 1.379(6) ?
C15 C14 . 1.500(6) ?
C14 H14A . 0.9700 ?
C14 H14B . 0.9700 ?
C12 C13 . 1.346(5) ?
C12 H12A . 0.9300 ?
C23 H23A . 0.9300 ?
C13 H13A . 0.9300 ?
C17 C18 . 1.376(9) ?
C17 C16 . 1.384(7) ?
C17 H17A . 0.9300 ?
C24 H24A . 0.9700 ?
C24 H24B . 0.9700 ?
C20 C19 . 1.346(10) ?
C20 H20A . 0.9300 ?
C27 C28 . 1.342(8) ?
C27 C26 . 1.382(7) ?
C27 H27A . 0.9300 ?
C29 C28 . 1.333(9) ?
C29 C30 . 1.384(8) ?
C29 H29A . 0.9300 ?
C26 H26A . 0.9300 ?
C10 C9 . 1.359(8) ?
C10 H10A . 0.9300 ?
C6 C7 . 1.375(7) ?
C6 H6A . 0.9300 ?
C18 C19 . 1.355(10) ?
C18 H18A . 0.9300 ?
C28 H28A . 0.9300 ?
C9 C8 . 1.361(11) ?
C9 H9A . 0.9300 ?
C7 C8 . 1.339(10) ?
C7 H7A . 0.9300 ?
C16 H16A . 0.9300 ?
C30 H30A . 0.9300 ?
C8 H8A . 0.9300 ?
C19 H19A . 0.9300 ?
Cl1 O2 . 1.397(3) ?
Cl1 O3 . 1.418(3) ?
Cl1 O4 . 1.422(3) ?
Cl1 O1 . 1.424(3) ?

loop_
_geom_hbond_atom_site_label_D
_geom_hbond_atom_site_label_H
_geom_hbond_atom_site_label_A
_geom_hbond_site_symmetry_A
_geom_hbond_distance_DH
_geom_hbond_distance_HA
_geom_hbond_distance_DA
_geom_hbond_angle_DHA
C1 H1A O1 1_555 0.93 2.49 3.286(4) 144
C14 H14A O4 1_555 0.97 2.53 3.461(6) 160
C21 H21A O3 1_555 0.93 2.56 3.371(5) 145
C24 H24B O1 2_755 0.97 2.53 3.469(5) 164

loop_
_geom_torsion_atom_site_label_1
_geom_torsion_atom_site_label_2
_geom_torsion_atom_site_label_3
_geom_torsion_atom_site_label_4
_geom_torsion_site_symmetry_1
_geom_torsion_site_symmetry_2
_geom_torsion_site_symmetry_3
_geom_torsion_site_symmetry_4
_geom_torsion
_geom_torsion_publ_flag
N1 Mn1 N3 C21 . . . . 80.4(3) ?
N1 Mn1 N3 C21 2_765 . . . -99.6(3) ?
N5 Mn1 N3 C21 . . . . -11.1(3) ?
N5 Mn1 N3 C21 2_765 . . . 168.9(3) ?
N1 Mn1 N3 C22 . . . . -92.2(3) ?
N1 Mn1 N3 C22 2_765 . . . 87.8(3) ?
N5 Mn1 N3 C22 . . . . 176.3(3) ?
N5 Mn1 N3 C22 2_765 . . . -3.7(3) ?
N3 Mn1 N1 C1 2_765 . . . 161.6(3) ?
N3 Mn1 N1 C1 . . . . -18.4(3) ?
N5 Mn1 N1 C1 . . . . 72.3(3) ?
N5 Mn1 N1 C1 2_765 . . . -107.7(3) ?
N3 Mn1 N1 C2 2_765 . . . -26.1(3) ?
N3 Mn1 N1 C2 . . . . 153.9(3) ?
N5 Mn1 N1 C2 . . . . -115.4(3) ?
N5 Mn1 N1 C2 2_765 . . . 64.6(3) ?
N1 Mn1 N5 C11 . . . . -2.1(3) ?
N1 Mn1 N5 C11 2_765 . . . 177.9(3) ?
N3 Mn1 N5 C11 2_765 . . . -91.6(3) ?
N3 Mn1 N5 C11 . . . . 88.4(3) ?
N1 Mn1 N5 C12 . . . . 165.2(3) ?
N1 Mn1 N5 C12 2_765 . . . -14.8(3) ?
N3 Mn1 N5 C12 2_765 . . . 75.7(3) ?
N3 Mn1 N5 C12 . . . . -104.3(3) ?
C12 N5 C11 N6 . . . . 0.3(4) ?
Mn1 N5 C11 N6 . . . . 169.7(2) ?
C13 N6 C11 N5 . . . . -0.5(4) ?
C14 N6 C11 N5 . . . . 179.3(3) ?
C2 N1 C1 N2 . . . . 0.2(4) ?
Mn1 N1 C1 N2 . . . . 173.80(19) ?
C3 N2 C1 N1 . . . . -0.5(4) ?
C4 N2 C1 N1 . . . . 176.5(3) ?
C22 N3 C21 N4 . . . . 1.4(4) ?
Mn1 N3 C21 N4 . . . . -172.5(2) ?
C23 N4 C21 N3 . . . . -1.6(4) ?
C24 N4 C21 N3 . . . . 178.9(3) ?
C1 N2 C4 C5 . . . . -105.6(4) ?
C3 N2 C4 C5 . . . . 70.8(5) ?
C6 C5 C4 N2 . . . . -106.6(4) ?
C10 C5 C4 N2 . . . . 75.7(5) ?
C1 N1 C2 C3 . . . . 0.2(4) ?
Mn1 N1 C2 C3 . . . . -173.7(2) ?
N1 C2 C3 N2 . . . . -0.5(4) ?
C1 N2 C3 C2 . . . . 0.6(4) ?
C4 N2 C3 C2 . . . . -176.4(3) ?
C21 N3 C22 C23 . . . . -0.7(5) ?
Mn1 N3 C22 C23 . . . . 173.3(3) ?
C11 N6 C14 C15 . . . . 67.0(5) ?
C13 N6 C14 C15 . . . . -113.2(5) ?
C20 C15 C14 N6 . . . . -138.7(4) ?
C16 C15 C14 N6 . . . . 44.1(5) ?
C11 N5 C12 C13 . . . . 0.0(4) ?
Mn1 N5 C12 C13 . . . . -169.7(3) ?
C21 N4 C23 C22 . . . . 1.0(5) ?
C24 N4 C23 C22 . . . . -179.5(4) ?
N3 C22 C23 N4 . . . . -0.2(5) ?
N5 C12 C13 N6 . . . . -0.3(5) ?
C11 N6 C13 C12 . . . . 0.4(4) ?
C14 N6 C13 C12 . . . . -179.4(4) ?
C21 N4 C24 C25 . . . . 93.9(4) ?
C23 N4 C24 C25 . . . . -85.5(5) ?
C30 C25 C24 N4 . . . . -117.2(4) ?
C26 C25 C24 N4 . . . . 66.7(5) ?
C16 C15 C20 C19 . . . . 0.2(8) ?
C14 C15 C20 C19 . . . . -177.2(5) ?
C30 C25 C26 C27 . . . . 2.0(7) ?
C24 C25 C26 C27 . . . . 178.2(4) ?
C28 C27 C26 C25 . . . . -1.4(8) ?
C6 C5 C10 C9 . . . . -0.7(7) ?
C4 C5 C10 C9 . . . . 177.2(5) ?
C10 C5 C6 C7 . . . . 1.5(7) ?
C4 C5 C6 C7 . . . . -176.3(5) ?
C16 C17 C18 C19 . . . . -0.9(8) ?
C30 C29 C28 C27 . . . . 2.1(10) ?
C26 C27 C28 C29 . . . . -0.7(9) ?
C5 C10 C9 C8 . . . . -1.0(9) ?
C5 C6 C7 C8 . . . . -0.7(10) ?
C20 C15 C16 C17 . . . . -0.4(6) ?
C14 C15 C16 C17 . . . . 176.9(4) ?
C18 C17 C16 C15 . . . . 0.8(7) ?
C26 C25 C30 C29 . . . . -0.6(8) ?
C24 C25 C30 C29 . . . . -176.8(5) ?
C28 C29 C30 C25 . . . . -1.5(9) ?
C6 C7 C8 C9 . . . . -1.0(11) ?
C10 C9 C8 C7 . . . . 1.8(11) ?
C15 C20 C19 C18 . . . . -0.3(10) ?
C17 C18 C19 C20 . . . . 0.7(10) ?
